data_4036292
loop_
_publ_author_name
'Baumg\"artner, Kevin'
'Rominger, Frank'
'Mastalerz, Michael'

_publ_section_title
;
 An Oxidative Macrobicyclic Ring Opening of a Triptycene to a Highly
 Functionalized Fluorene Derivative.
;
_journal_issue 17
_journal_name_full 'The Journal of organic chemistry'
_journal_page_first 8881
_journal_page_last 8886
_journal_paper_doi 10.1021/acs.joc.5b01426
_journal_volume 80
_journal_year 2015
_chemical_formula_sum 'C36.5 H43.5 Cl1.5 N O9'
_chemical_formula_weight 693.40
_chemical_name_common '4d in manuscript'
_space_group_crystal_system orthorhombic
_space_group_IT_number 29
_space_group_name_Hall 'P 2c -2ac'
_space_group_name_H-M_alt 'P c a 21'
_atom_sites_solution_hydrogens geom
_audit_creation_method SHELXL-2014/7
_cell_angle_alpha 90
_cell_angle_beta 90
_cell_angle_gamma 90
_cell_formula_units_Z 8
_cell_length_a 9.7517(11)
_cell_length_b 22.499(3)
_cell_length_c 32.974(4)
_cell_measurement_reflns_used 8301
_cell_measurement_temperature 200(2)
_cell_measurement_theta_max 21.37
_cell_measurement_theta_min 2.19
_cell_volume 7234.6(15)
_computing_cell_refinement 'Bruker SAINT'
_computing_data_collection 'Bruker APEX2'
_computing_data_reduction 'Bruker SAINT'
_computing_molecular_graphics 'Bruker SHELXTL'
_computing_publication_material 'Bruker SHELXTL'
_computing_structure_refinement 'SHELXL-2014/7 (Sheldrick, 2014)'
_computing_structure_solution 'SHELXS-97 (Sheldrick 2008)'
_diffrn_ambient_temperature 200(2)
_diffrn_measured_fraction_theta_full 0.999
_diffrn_measured_fraction_theta_max 0.999
_diffrn_measurement_device_type 'Bruker APEX-II Quazar area detector'
_diffrn_measurement_method '\f and \w scans'
_diffrn_radiation_type MoK\a
_diffrn_radiation_wavelength 0.71073
_diffrn_reflns_av_R_equivalents 0.1055
_diffrn_reflns_av_unetI/netI 0.0598
_diffrn_reflns_Laue_measured_fraction_full 0.999
_diffrn_reflns_Laue_measured_fraction_max 0.999
_diffrn_reflns_limit_h_max 9
_diffrn_reflns_limit_h_min -9
_diffrn_reflns_limit_k_max 22
_diffrn_reflns_limit_k_min -22
_diffrn_reflns_limit_l_max 33
_diffrn_reflns_limit_l_min -27
_diffrn_reflns_number 60349
_diffrn_reflns_point_group_measured_fraction_full 0.892
_diffrn_reflns_point_group_measured_fraction_max 0.892
_diffrn_reflns_theta_full 21.034
_diffrn_reflns_theta_max 21.034
_diffrn_reflns_theta_min 0.905
_diffrn_source 'ImuS microsource'
_exptl_absorpt_coefficient_mu 0.196
_exptl_absorpt_correction_T_max 0.9565
_exptl_absorpt_correction_T_min 0.7642
_exptl_absorpt_correction_type multi-scan
_exptl_absorpt_process_details
;
Sheldrick, G. M. (2008). <i>SADABS</i>. University of G\"ottingen, Germany.
;
_exptl_crystal_colour red
_exptl_crystal_density_diffrn 1.273
_exptl_crystal_description plate
_exptl_crystal_F_000 2936
_exptl_crystal_size_max 0.320
_exptl_crystal_size_mid 0.080
_exptl_crystal_size_min 0.030
_refine_diff_density_max 0.357
_refine_diff_density_min -0.295
_refine_diff_density_rms 0.065
_refine_ls_abs_structure_details
; 
 Flack x determined using 1760 quotients [(I+)-(I-)]/[(I+)+(I-)] 
 (Parsons, Flack and Wagner, Acta Cryst. B69 (2013) 249-259). 
;
_refine_ls_abs_structure_Flack 0.53(7)
_refine_ls_extinction_method none
_refine_ls_goodness_of_fit_ref 1.063
_refine_ls_hydrogen_treatment constr
_refine_ls_matrix_type full
_refine_ls_number_parameters 995
_refine_ls_number_reflns 6965
_refine_ls_number_restraints 1031
_refine_ls_restrained_S_all 1.022
_refine_ls_R_factor_all 0.1023
_refine_ls_R_factor_gt 0.0771
_refine_ls_shift/su_max 0.000
_refine_ls_shift/su_mean 0.000
_refine_ls_structure_factor_coef Fsqd
_refine_ls_weighting_details 'w=1/[\s^2^(Fo^2^)+(0.1276P)^2^+10.5372P] where P=(Fo^2^+2Fc^2^)/3'
_refine_ls_weighting_scheme calc
_refine_ls_wR_factor_gt 0.2004
_refine_ls_wR_factor_ref 0.2191
_reflns_Friedel_coverage 0.744
_reflns_Friedel_fraction_full 0.780
_reflns_Friedel_fraction_max 0.780
_reflns_number_gt 5448
_reflns_number_total 6965
_reflns_threshold_expression 'I > 2\s(I)'
_cod_data_source_file jo5b01426_si_002.cif
_cod_data_source_block kba6
_cod_original_cell_volume 7234.7(14)
_cod_original_formula_sum 'C36.50 H43.50 Cl1.50 N O9'
_cod_database_code 4036292
_shelx_shelxl_version_number 2014/7
_shelx_space_group_comment
; 
The symmetry employed for this shelxl refinement is uniquely defined 
by the following loop, which should always be used as a source of 
symmetry information in preference to the above space-group names. 
They are only intended as comments. 
;
_shelx_estimated_absorpt_t_min 0.940
_shelx_estimated_absorpt_t_max 0.994

loop_
_space_group_symop_operation_xyz
'x, y, z'
'-x, -y, z+1/2'
'x+1/2, -y, z'
'-x+1/2, y, z+1/2'

loop_
_atom_site_label
_atom_site_type_symbol
_atom_site_fract_x
_atom_site_fract_y
_atom_site_fract_z
_atom_site_U_iso_or_equiv
_atom_site_adp_type
_atom_site_occupancy
_atom_site_site_symmetry_order
_atom_site_calc_flag
_atom_site_refinement_flags_posn
_atom_site_refinement_flags_adp
_atom_site_refinement_flags_occupancy
_atom_site_disorder_assembly
_atom_site_disorder_group
C1_1 C 0.5358(10) 0.6536(4) 0.4069(3) 0.036(2) Uani 1 1 d D U . . .
C2_1 C 0.6443(11) 0.6155(5) 0.3847(3) 0.040(3) Uani 1 1 d D U . . .
H2A_1 H 0.6610 0.5792 0.4010 0.048 Uiso 1 1 calc R U . . .
H2B_1 H 0.7313 0.6381 0.3839 0.048 Uiso 1 1 calc R U . . .
C3_1 C 0.6090(12) 0.5961(6) 0.3408(4) 0.047(3) Uani 1 1 d D U . . .
H3A_1 H 0.5226 0.5730 0.3412 0.057 Uiso 1 1 calc R U . . .
H3B_1 H 0.5933 0.6321 0.3241 0.057 Uiso 1 1 calc R U . . .
C4_1 C 0.7202(12) 0.5588(6) 0.3211(4) 0.054(4) Uani 1 1 d D U . . .
H4A_1 H 0.8070 0.5817 0.3213 0.065 Uiso 1 1 calc R U . . .
H4B_1 H 0.7346 0.5226 0.3376 0.065 Uiso 1 1 calc R U . . .
C5_1 C 0.6897(14) 0.5403(7) 0.2781(4) 0.069(4) Uani 1 1 d D U . . .
H5A_1 H 0.6051 0.5160 0.2782 0.082 Uiso 1 1 calc R U . . .
H5B_1 H 0.6706 0.5765 0.2620 0.082 Uiso 1 1 calc R U . . .
C6_1 C 0.7983(18) 0.5065(8) 0.2577(5) 0.089(5) Uani 1 1 d D U . . .
H6A_1 H 0.8814 0.5317 0.2566 0.107 Uiso 1 1 calc R U . . .
H6B_1 H 0.8205 0.4715 0.2746 0.107 Uiso 1 1 calc R U . . .
C7_1 C 0.769(3) 0.4861(12) 0.2173(6) 0.158(10) Uani 1 1 d D U . . .
H7A_1 H 0.8479 0.4642 0.2067 0.237 Uiso 1 1 calc R U . . .
H7B_1 H 0.6886 0.4599 0.2179 0.237 Uiso 1 1 calc R U . . .
H7C_1 H 0.7497 0.5203 0.1997 0.237 Uiso 1 1 calc R U . . .
C11_1 C 0.4033(10) 0.6192(4) 0.4075(3) 0.032(3) Uani 1 1 d D U . . .
C12_1 C 0.3687(10) 0.5741(5) 0.4321(4) 0.036(3) Uani 1 1 d D U . . .
H12_1 H 0.4326 0.5601 0.4517 0.044 Uiso 1 1 calc R U . . .
C13_1 C 0.2347(11) 0.5467(5) 0.4291(4) 0.042(3) Uani 1 1 d D U . . .
O13_1 O 0.1908(9) 0.5100(4) 0.4525(3) 0.056(3) Uani 1 1 d D U . . .
C14_1 C 0.1385(11) 0.5684(5) 0.3949(4) 0.041(3) Uani 1 1 d D U . . .
O14_1 O 0.0255(9) 0.5454(4) 0.3911(3) 0.064(3) Uani 1 1 d D U . . .
C15_1 C 0.1887(11) 0.6163(5) 0.3698(3) 0.036(3) Uani 1 1 d D U . . .
N15_1 N 0.101(4) 0.6324(14) 0.3354(9) 0.038(9) Uani 0.33(7) 1 d D U P A 1
O16_1 O 0.085(5) 0.597(2) 0.3073(12) 0.050(12) Uani 0.33(7) 1 d D U P A 1
O17_1 O 0.045(6) 0.6811(15) 0.3349(16) 0.048(15) Uani 0.33(7) 1 d D U P A 1
C16_1 C 0.3090(10) 0.6430(5) 0.3764(3) 0.033(3) Uani 1 1 d D U . . .
C21_1 C 0.4953(10) 0.7062(4) 0.3803(3) 0.031(2) Uani 1 1 d D U . . .
C22_1 C 0.5695(11) 0.7580(5) 0.3754(4) 0.038(3) Uani 1 1 d D U . . .
H22_1 H 0.6508 0.7652 0.3905 0.046 Uiso 1 1 calc R U . . .
C23_1 C 0.5200(13) 0.7994(5) 0.3474(4) 0.047(3) Uani 1 1 d D U . . .
C24_1 C 0.3986(12) 0.7891(5) 0.3255(4) 0.047(3) Uani 1 1 d D U . . .
C25_1 C 0.3242(12) 0.7378(5) 0.3315(4) 0.044(3) Uani 1 1 d D U . . .
H25_1 H 0.2418 0.7308 0.3169 0.053 Uiso 1 1 calc R U . . .
C26_1 C 0.3721(11) 0.6963(5) 0.3595(3) 0.036(3) Uani 1 1 d D U . . .
O27_1 O 0.5797(10) 0.8527(4) 0.3403(3) 0.069(3) Uani 1 1 d D U . . .
C27_1 C 0.7047(17) 0.8669(7) 0.3620(6) 0.091(6) Uani 1 1 d D U . . .
H27A_1 H 0.7364 0.9066 0.3540 0.136 Uiso 1 1 calc R U . . .
H27B_1 H 0.6869 0.8663 0.3912 0.136 Uiso 1 1 calc R U . . .
H27C_1 H 0.7754 0.8375 0.3554 0.136 Uiso 1 1 calc R U . . .
O28_1 O 0.3697(10) 0.8332(4) 0.2980(3) 0.074(3) Uani 1 1 d D U . . .
C28_1 C 0.2517(19) 0.8227(7) 0.2723(6) 0.102(7) Uani 1 1 d D U . . .
H28A_1 H 0.2396 0.8564 0.2538 0.152 Uiso 1 1 calc R U . . .
H28B_1 H 0.2659 0.7863 0.2565 0.152 Uiso 1 1 calc R U . . .
H28C_1 H 0.1696 0.8183 0.2892 0.152 Uiso 1 1 calc R U . . .
C31_1 C 0.5871(10) 0.6727(4) 0.4489(3) 0.032(2) Uani 1 1 d D U . . .
C32_1 C 0.6974(10) 0.6416(5) 0.4670(3) 0.034(3) Uani 1 1 d D U . . .
H32_1 H 0.7392 0.6100 0.4524 0.040 Uiso 1 1 calc R U . . .
C33_1 C 0.7460(11) 0.6553(5) 0.5049(3) 0.035(3) Uani 1 1 d D U . . .
C34_1 C 0.6860(10) 0.7019(5) 0.5276(3) 0.034(3) Uani 1 1 d D U . . .
C35_1 C 0.5805(11) 0.7337(5) 0.5094(3) 0.038(3) Uani 1 1 d D U . . .
H35_1 H 0.5426 0.7669 0.5233 0.045 Uiso 1 1 calc R U . . .
C36_1 C 0.5281(10) 0.7186(5) 0.4710(3) 0.034(3) Uani 1 1 d D U . . .
O37_1 O 0.8516(8) 0.6273(4) 0.5241(3) 0.048(2) Uani 1 1 d D U . . .
C37_1 C 0.9173(15) 0.5810(6) 0.5016(5) 0.068(5) Uani 1 1 d D U . . .
H37A_1 H 0.9913 0.5638 0.5179 0.102 Uiso 1 1 calc R U . . .
H37B_1 H 0.8501 0.5501 0.4950 0.102 Uiso 1 1 calc R U . . .
H37C_1 H 0.9554 0.5975 0.4765 0.102 Uiso 1 1 calc R U . . .
O38_1 O 0.7351(8) 0.7122(4) 0.5649(2) 0.047(2) Uani 1 1 d D U . . .
C38_1 C 0.6625(14) 0.7545(6) 0.5890(4) 0.053(4) Uani 1 1 d D U . . .
H38A_1 H 0.7074 0.7584 0.6155 0.080 Uiso 1 1 calc R U . . .
H38B_1 H 0.6626 0.7931 0.5752 0.080 Uiso 1 1 calc R U . . .
H38C_1 H 0.5678 0.7411 0.5928 0.080 Uiso 1 1 calc R U . . .
C39_1 C 0.4032(11) 0.7521(5) 0.4580(4) 0.041(3) Uani 1 1 d D U . . .
O39_1 O 0.3013(7) 0.7260(4) 0.4464(3) 0.045(2) Uani 1 1 d D U . . .
C40_1 C 0.4084(12) 0.8182(5) 0.4597(4) 0.046(3) Uani 1 1 d D U . . .
H40A_1 H 0.4956 0.8319 0.4474 0.056 Uiso 1 1 calc R U . . .
H40B_1 H 0.4077 0.8310 0.4884 0.056 Uiso 1 1 calc R U . . .
C41_1 C 0.2880(14) 0.8480(6) 0.4374(7) 0.092(6) Uani 1 1 d D U . . .
H41A_1 H 0.2805 0.8307 0.4098 0.110 Uiso 1 1 calc R U . . .
H41B_1 H 0.2019 0.8389 0.4520 0.110 Uiso 1 1 calc R U . . .
C42_1 C 0.303(2) 0.9138(7) 0.4338(8) 0.140(9) Uani 1 1 d D U . . .
H42A_1 H 0.3640 0.9235 0.4108 0.169 Uiso 0.46(4) 1 calc R U P B 1
H42B_1 H 0.3440 0.9299 0.4589 0.169 Uiso 0.46(4) 1 calc R U P B 1
H42C_1 H 0.3980 0.9243 0.4265 0.169 Uiso 0.54(4) 1 calc R U P B 2
H42D_1 H 0.2799 0.9331 0.4599 0.169 Uiso 0.54(4) 1 calc R U P B 2
C43_1 C 0.156(5) 0.943(2) 0.4266(17) 0.18(2) Uani 0.46(4) 1 d D U P B 1
H43A_1 H 0.0929 0.9308 0.4485 0.221 Uiso 0.46(4) 1 calc R U P B 1
H43B_1 H 0.1648 0.9871 0.4279 0.221 Uiso 0.46(4) 1 calc R U P B 1
C44_1 C 0.094(4) 0.925(2) 0.3850(15) 0.129(18) Uani 0.46(4) 1 d D U P B 1
H44A_1 H 0.1713 0.9191 0.3659 0.155 Uiso 0.46(4) 1 calc R U P B 1
H44B_1 H 0.0478 0.8866 0.3884 0.155 Uiso 0.46(4) 1 calc R U P B 1
C45_1 C 0.000(5) 0.965(2) 0.366(2) 0.16(2) Uani 0.46(4) 1 d D U P B 1
H45A_1 H -0.0305 0.9481 0.3404 0.238 Uiso 0.46(4) 1 calc R U P B 1
H45B_1 H -0.0793 0.9705 0.3841 0.238 Uiso 0.46(4) 1 calc R U P B 1
H45C_1 H 0.0447 1.0032 0.3615 0.238 Uiso 0.46(4) 1 calc R U P B 1
C43B_1 C 0.199(4) 0.935(2) 0.3994(14) 0.18(2) Uani 0.54(4) 1 d D U P B 2
H43C_1 H 0.2204 0.9767 0.3911 0.210 Uiso 0.54(4) 1 calc R U P B 2
H43D_1 H 0.2063 0.9094 0.3752 0.210 Uiso 0.54(4) 1 calc R U P B 2
C44B_1 C 0.052(4) 0.932(3) 0.418(2) 0.18(3) Uani 0.54(4) 1 d D U P B 2
H44C_1 H 0.0157 0.8912 0.4133 0.221 Uiso 0.54(4) 1 calc R U P B 2
H44D_1 H 0.0601 0.9370 0.4479 0.221 Uiso 0.54(4) 1 calc R U P B 2
C45B_1 C -0.043(6) 0.973(4) 0.403(3) 0.37(8) Uani 0.54(4) 1 d D U P B 2
H45D_1 H -0.1313 0.9674 0.4167 0.558 Uiso 0.54(4) 1 calc R U P B 2
H45E_1 H -0.0095 1.0135 0.4086 0.558 Uiso 0.54(4) 1 calc R U P B 2
H45F_1 H -0.0539 0.9676 0.3739 0.558 Uiso 0.54(4) 1 calc R U P B 2
N15B_1 N 0.096(2) 0.6337(9) 0.3371(5) 0.041(5) Uani 0.67(7) 1 d D U P A 2
O16B_1 O 0.134(3) 0.627(2) 0.3023(4) 0.071(10) Uani 0.67(7) 1 d D U P A 2
O17B_1 O -0.011(3) 0.6574(19) 0.3470(7) 0.071(9) Uani 0.67(7) 1 d D U P A 2
C1_2 C 0.0615(10) 0.8474(4) 0.5912(3) 0.031(2) Uani 1 1 d D U . . .
C2_2 C -0.0444(10) 0.8858(5) 0.6147(3) 0.034(3) Uani 1 1 d D U . . .
H2A_2 H -0.0643 0.9217 0.5983 0.041 Uiso 1 1 calc R U . . .
H2B_2 H -0.1307 0.8629 0.6170 0.041 Uiso 1 1 calc R U . . .
C3_2 C -0.0024(12) 0.9059(5) 0.6573(3) 0.041(3) Uani 1 1 d D U . . .
H3A_2 H 0.0184 0.8704 0.6739 0.049 Uiso 1 1 calc R U . . .
H3B_2 H 0.0826 0.9298 0.6553 0.049 Uiso 1 1 calc R U . . .
C4_2 C -0.1116(12) 0.9424(6) 0.6787(4) 0.050(3) Uani 1 1 d D U . . .
H4A_2 H -0.1366 0.9764 0.6611 0.060 Uiso 1 1 calc R U . . .
H4B_2 H -0.1945 0.9175 0.6821 0.060 Uiso 1 1 calc R U . . .
C5_2 C -0.0693(15) 0.9657(9) 0.7194(5) 0.089(6) Uani 1 1 d D U . . .
H5A_2 H -0.0291 0.9326 0.7352 0.106 Uiso 1 1 calc R U . . .
H5B_2 H 0.0034 0.9958 0.7154 0.106 Uiso 1 1 calc R U . . .
C6_2 C -0.181(2) 0.9928(11) 0.7437(6) 0.122(8) Uani 1 1 d D U . . .
H6A_2 H -0.2144 1.0287 0.7294 0.146 Uiso 1 1 calc R U . . .
H6B_2 H -0.2585 0.9644 0.7450 0.146 Uiso 1 1 calc R U . . .
C7_2 C -0.144(3) 1.0092(13) 0.7842(7) 0.185(13) Uani 1 1 d D U . . .
H7A_2 H -0.2234 1.0267 0.7980 0.278 Uiso 1 1 calc R U . . .
H7B_2 H -0.1135 0.9739 0.7990 0.278 Uiso 1 1 calc R U . . .
H7C_2 H -0.0692 1.0384 0.7833 0.278 Uiso 1 1 calc R U . . .
C11_2 C 0.1951(10) 0.8812(5) 0.5892(3) 0.036(3) Uani 1 1 d D U . . .
C12_2 C 0.2257(11) 0.9266(5) 0.5639(4) 0.038(3) Uani 1 1 d D U . . .
H12_2 H 0.1590 0.9411 0.5454 0.045 Uiso 1 1 calc R U . . .
C13_2 C 0.3629(11) 0.9532(5) 0.5654(4) 0.046(3) Uani 1 1 d D U . . .
O13_2 O 0.4010(9) 0.9905(4) 0.5414(3) 0.058(3) Uani 1 1 d D U . . .
C14_2 C 0.4577(11) 0.9336(5) 0.6000(4) 0.046(3) Uani 1 1 d D U . . .
O14_2 O 0.5692(9) 0.9600(5) 0.6031(3) 0.075(3) Uani 1 1 d D U . . .
C15_2 C 0.4110(10) 0.8876(5) 0.6263(3) 0.038(3) Uani 1 1 d D U . . .
N15_2 N 0.5023(10) 0.8682(5) 0.6588(3) 0.048(3) Uani 1 1 d D U . . .
O16_2 O 0.6165(9) 0.8511(5) 0.6497(3) 0.069(3) Uani 1 1 d D U . . .
O17_2 O 0.4639(10) 0.8741(6) 0.6935(3) 0.087(4) Uani 1 1 d D U . . .
C16_2 C 0.2892(10) 0.8592(5) 0.6199(3) 0.033(3) Uani 1 1 d D U . . .
C21_2 C 0.1036(10) 0.7959(4) 0.6184(3) 0.031(2) Uani 1 1 d D U . . .
C22_2 C 0.0342(11) 0.7428(4) 0.6237(4) 0.038(3) Uani 1 1 d D U . . .
H22_2 H -0.0512 0.7357 0.6107 0.046 Uiso 1 1 calc R U . . .
C23_2 C 0.0955(12) 0.6993(5) 0.6492(4) 0.049(3) Uani 1 1 d D U . . .
C24_2 C 0.2208(12) 0.7113(5) 0.6690(4) 0.047(3) Uani 1 1 d D U . . .
C25_2 C 0.2881(12) 0.7632(5) 0.6625(4) 0.042(3) Uani 1 1 d D U . . .
H25_2 H 0.3730 0.7707 0.6757 0.050 Uiso 1 1 calc R U . . .
C26_2 C 0.2321(10) 0.8051(5) 0.6365(3) 0.033(3) Uani 1 1 d D U . . .
O27_2 O 0.0414(10) 0.6459(4) 0.6565(3) 0.068(3) Uani 1 1 d D U . . .
C27_2 C -0.0864(15) 0.6308(7) 0.6379(5) 0.078(5) Uani 1 1 d D U . . .
H27A_2 H -0.1131 0.5906 0.6460 0.117 Uiso 1 1 calc R U . . .
H27B_2 H -0.1570 0.6591 0.6466 0.117 Uiso 1 1 calc R U . . .
H27C_2 H -0.0766 0.6325 0.6083 0.117 Uiso 1 1 calc R U . . .
O28_2 O 0.2671(10) 0.6663(4) 0.6932(3) 0.069(3) Uani 1 1 d D U . . .
C28_2 C 0.4079(16) 0.6726(8) 0.7094(6) 0.097(6) Uani 1 1 d D U . . .
H28A_2 H 0.4300 0.6380 0.7263 0.145 Uiso 1 1 calc R U . . .
H28B_2 H 0.4731 0.6751 0.6869 0.145 Uiso 1 1 calc R U . . .
H28C_2 H 0.4137 0.7088 0.7259 0.145 Uiso 1 1 calc R U . . .
C31_2 C 0.0103(10) 0.8280(4) 0.5489(3) 0.029(2) Uani 1 1 d D U . . .
C32_2 C -0.1028(11) 0.8578(5) 0.5310(3) 0.037(3) Uani 1 1 d D U . . .
H32_2 H -0.1465 0.8888 0.5456 0.044 Uiso 1 1 calc R U . . .
C33_2 C -0.1508(11) 0.8432(5) 0.4934(3) 0.036(3) Uani 1 1 d D U . . .
C34_2 C -0.0902(11) 0.7954(5) 0.4715(3) 0.035(3) Uani 1 1 d D U . . .
C35_2 C 0.0152(10) 0.7647(5) 0.4894(3) 0.037(3) Uani 1 1 d D U . . .
H35_2 H 0.0535 0.7316 0.4756 0.045 Uiso 1 1 calc R U . . .
C36_2 C 0.0687(10) 0.7808(4) 0.5278(3) 0.032(3) Uani 1 1 d D U . . .
O37_2 O -0.2579(8) 0.8709(4) 0.4742(3) 0.049(2) Uani 1 1 d D U . . .
C37_2 C -0.3237(15) 0.9175(6) 0.4952(5) 0.070(5) Uani 1 1 d D U . . .
H37A_2 H -0.3980 0.9336 0.4784 0.104 Uiso 1 1 calc R U . . .
H37B_2 H -0.3617 0.9023 0.5207 0.104 Uiso 1 1 calc R U . . .
H37C_2 H -0.2573 0.9490 0.5011 0.104 Uiso 1 1 calc R U . . .
O38_2 O -0.1387(8) 0.7852(4) 0.4333(2) 0.049(2) Uani 1 1 d D U . . .
C38_2 C -0.0677(13) 0.7433(6) 0.4092(4) 0.056(4) Uani 1 1 d D U . . .
H38A_2 H -0.1125 0.7401 0.3826 0.084 Uiso 1 1 calc R U . . .
H38B_2 H 0.0274 0.7563 0.4055 0.084 Uiso 1 1 calc R U . . .
H38C_2 H -0.0689 0.7045 0.4226 0.084 Uiso 1 1 calc R U . . .
C39_2 C 0.1925(11) 0.7478(4) 0.5408(3) 0.032(3) Uani 1 1 d D U . . .
O39_2 O 0.2955(7) 0.7734(3) 0.5514(3) 0.040(2) Uani 1 1 d D U . . .
C40_2 C 0.1897(12) 0.6805(5) 0.5388(4) 0.045(3) Uani 1 1 d D U . . .
H40A_2 H 0.1914 0.6683 0.5099 0.054 Uiso 1 1 calc R U . . .
H40B_2 H 0.1023 0.6663 0.5506 0.054 Uiso 1 1 calc R U . . .
C41_2 C 0.3093(15) 0.6501(6) 0.5610(5) 0.074(5) Uani 1 1 d D U . . .
H41A_2 H 0.3965 0.6599 0.5472 0.088 Uiso 0.43(4) 1 calc R U P C 1
H41B_2 H 0.3145 0.6652 0.5891 0.088 Uiso 0.43(4) 1 calc R U P C 1
H41C_2 H 0.3963 0.6612 0.5475 0.088 Uiso 0.57(4) 1 calc R U P C 2
H41D_2 H 0.3129 0.6650 0.5892 0.088 Uiso 0.57(4) 1 calc R U P C 2
C42_2 C 0.290(5) 0.5831(9) 0.562(2) 0.074(15) Uani 0.43(4) 1 d D U P C 1
H42A_2 H 0.3154 0.5663 0.5349 0.089 Uiso 0.43(4) 1 calc R U P C 1
H42B_2 H 0.1930 0.5735 0.5671 0.089 Uiso 0.43(4) 1 calc R U P C 1
C43_2 C 0.384(3) 0.5550(18) 0.5956(14) 0.087(15) Uani 0.43(4) 1 d D U P C 1
H43A_2 H 0.3624 0.5736 0.6222 0.104 Uiso 0.43(4) 1 calc R U P C 1
H43B_2 H 0.3652 0.5119 0.5978 0.104 Uiso 0.43(4) 1 calc R U P C 1
C44_2 C 0.539(3) 0.566(2) 0.585(2) 0.11(2) Uani 0.43(4) 1 d D U P C 1
H44A_2 H 0.5496 0.5615 0.5549 0.135 Uiso 0.43(4) 1 calc R U P C 1
H44B_2 H 0.5628 0.6072 0.5918 0.135 Uiso 0.43(4) 1 calc R U P C 1
C45_2 C 0.632(5) 0.527(4) 0.604(3) 0.20(5) Uani 0.43(4) 1 d D U P C 1
H45A_2 H 0.7254 0.5367 0.5955 0.306 Uiso 0.43(4) 1 calc R U P C 1
H45B_2 H 0.6238 0.5317 0.6335 0.306 Uiso 0.43(4) 1 calc R U P C 1
H45C_2 H 0.6106 0.4859 0.5966 0.306 Uiso 0.43(4) 1 calc R U P C 1
C42B_2 C 0.298(5) 0.5832(8) 0.562(2) 0.118(18) Uani 0.57(4) 1 d D U P C 2
H42C_2 H 0.2644 0.5686 0.5352 0.141 Uiso 0.57(4) 1 calc R U P C 2
H42D_2 H 0.2310 0.5709 0.5828 0.141 Uiso 0.57(4) 1 calc R U P C 2
C43B_2 C 0.444(5) 0.5557(16) 0.5713(12) 0.132(17) Uani 0.57(4) 1 d D U P C 2
H43C_2 H 0.4420 0.5121 0.5673 0.158 Uiso 0.57(4) 1 calc R U P C 2
H43D_2 H 0.5137 0.5729 0.5530 0.158 Uiso 0.57(4) 1 calc R U P C 2
C44B_2 C 0.478(5) 0.5710(19) 0.6166(13) 0.132(18) Uani 0.57(4) 1 d D U P C 2
H44C_2 H 0.5117 0.6124 0.6176 0.158 Uiso 0.57(4) 1 calc R U P C 2
H44D_2 H 0.3909 0.5698 0.6322 0.158 Uiso 0.57(4) 1 calc R U P C 2
C45B_2 C 0.573(7) 0.535(3) 0.6367(19) 0.22(3) Uani 0.57(4) 1 d D U P C 2
H45D_2 H 0.5852 0.5491 0.6646 0.328 Uiso 0.57(4) 1 calc R U P C 2
H45E_2 H 0.5401 0.4938 0.6372 0.328 Uiso 0.57(4) 1 calc R U P C 2
H45F_2 H 0.6614 0.5366 0.6225 0.328 Uiso 0.57(4) 1 calc R U P C 2
C51 C 0.8252(18) 0.7546(10) 0.7563(6) 0.074(6) Uani 0.634(10) 1 d D U P D 1
H51 H 0.8708 0.7861 0.7729 0.089 Uiso 0.634(10) 1 calc R U P D 1
Cl1 Cl 0.7528(9) 0.7885(4) 0.7135(3) 0.106(3) Uani 0.634(10) 1 d D U P D 1
Cl2 Cl 0.6941(7) 0.7233(4) 0.7853(2) 0.084(3) Uani 0.634(10) 1 d D U P D 1
Cl3 Cl 0.9489(8) 0.7031(4) 0.7420(2) 0.093(3) Uani 0.634(10) 1 d D U P D 1
C51B C 0.781(5) 0.741(2) 0.7584(17) 0.26(2) Uani 0.366(10) 1 d D U P D 2
H51B H 0.8260 0.7133 0.7779 0.306 Uiso 0.366(10) 1 calc R U P D 2
Cl1B Cl 0.891(3) 0.7978(16) 0.7430(10) 0.271(16) Uani 0.366(10) 1 d D U P D 2
Cl2B Cl 0.640(4) 0.777(2) 0.7795(14) 0.33(2) Uani 0.366(10) 1 d D U P D 2
Cl3B Cl 0.734(5) 0.706(2) 0.7133(18) 0.41(3) Uani 0.366(10) 1 d D U P D 2

loop_
_atom_site_aniso_label
_atom_site_aniso_U_11
_atom_site_aniso_U_22
_atom_site_aniso_U_33
_atom_site_aniso_U_23
_atom_site_aniso_U_13
_atom_site_aniso_U_12
C1_1 0.030(5) 0.037(5) 0.042(6) 0.002(4) -0.006(4) -0.001(4)
C2_1 0.028(6) 0.050(7) 0.042(6) -0.006(5) -0.013(5) 0.002(5)
C3_1 0.035(6) 0.059(8) 0.048(7) -0.010(6) -0.012(5) 0.002(6)
C4_1 0.037(6) 0.072(9) 0.053(7) -0.017(6) -0.004(6) 0.002(6)
C5_1 0.064(8) 0.081(10) 0.060(8) -0.027(7) -0.006(7) 0.008(8)
C6_1 0.093(11) 0.094(12) 0.081(11) -0.037(9) 0.018(9) 0.016(9)
C7_1 0.19(2) 0.19(2) 0.096(12) -0.072(14) 0.013(14) 0.017(19)
C11_1 0.031(5) 0.032(5) 0.032(6) -0.004(4) -0.008(4) 0.002(4)
C12_1 0.035(5) 0.038(6) 0.036(7) 0.000(5) -0.009(5) -0.002(5)
C13_1 0.042(6) 0.035(6) 0.048(7) 0.000(5) -0.008(5) -0.006(5)
O13_1 0.055(6) 0.053(5) 0.059(6) 0.018(4) -0.011(5) -0.010(4)
C14_1 0.041(5) 0.041(6) 0.040(6) -0.004(5) -0.006(5) -0.012(5)
O14_1 0.048(5) 0.061(6) 0.084(8) 0.019(5) -0.021(5) -0.024(4)
C15_1 0.033(5) 0.038(6) 0.037(6) -0.002(4) -0.007(4) -0.003(4)
N15_1 0.032(16) 0.046(14) 0.037(12) -0.002(8) -0.005(11) 0.000(10)
O16_1 0.07(2) 0.052(17) 0.033(14) -0.003(12) -0.008(14) -0.008(15)
O17_1 0.04(2) 0.048(14) 0.05(2) -0.007(12) -0.018(19) 0.005(15)
C16_1 0.026(5) 0.040(5) 0.034(6) -0.004(4) -0.002(4) 0.002(4)
C21_1 0.026(5) 0.038(5) 0.029(6) -0.001(4) 0.001(4) 0.005(4)
C22_1 0.033(6) 0.052(6) 0.030(7) 0.001(5) 0.001(5) -0.006(5)
C23_1 0.055(6) 0.043(6) 0.041(7) 0.006(5) -0.012(6) -0.015(5)
C24_1 0.052(6) 0.047(6) 0.043(7) 0.003(5) -0.013(6) -0.003(5)
C25_1 0.044(6) 0.044(6) 0.043(7) 0.006(5) -0.018(6) -0.006(5)
C26_1 0.029(5) 0.038(5) 0.040(6) 0.001(5) -0.004(5) 0.003(4)
O27_1 0.087(6) 0.065(6) 0.055(6) 0.026(5) -0.037(5) -0.037(5)
C27_1 0.104(11) 0.068(10) 0.100(14) 0.036(9) -0.068(10) -0.054(9)
O28_1 0.089(7) 0.062(6) 0.071(7) 0.022(5) -0.043(6) -0.017(5)
C28_1 0.117(12) 0.080(11) 0.108(14) 0.040(10) -0.083(12) -0.033(10)
C31_1 0.030(5) 0.033(5) 0.032(5) 0.006(4) -0.004(4) -0.001(4)
C32_1 0.024(5) 0.044(6) 0.033(6) 0.002(5) -0.003(5) -0.001(5)
C33_1 0.029(6) 0.043(6) 0.032(6) -0.001(4) -0.009(4) 0.003(5)
C34_1 0.022(5) 0.046(6) 0.034(6) 0.000(4) -0.003(4) -0.002(4)
C35_1 0.030(6) 0.052(7) 0.030(6) -0.008(5) 0.000(5) 0.006(5)
C36_1 0.026(5) 0.044(6) 0.033(6) -0.003(5) 0.001(4) 0.004(4)
O37_1 0.043(4) 0.055(5) 0.047(6) -0.010(4) -0.020(4) 0.012(4)
C37_1 0.068(9) 0.063(9) 0.073(11) -0.022(8) -0.029(8) 0.028(7)
O38_1 0.039(5) 0.064(5) 0.038(5) -0.013(4) -0.013(4) 0.008(4)
C38_1 0.053(8) 0.064(8) 0.042(8) -0.015(6) -0.004(7) 0.005(7)
C39_1 0.029(5) 0.049(6) 0.046(8) 0.000(5) -0.002(5) 0.006(4)
O39_1 0.025(4) 0.055(5) 0.054(6) -0.008(4) 0.002(4) 0.009(4)
C40_1 0.034(6) 0.050(6) 0.055(9) 0.000(5) 0.002(6) 0.007(5)
C41_1 0.040(7) 0.076(8) 0.159(17) 0.046(9) -0.019(9) 0.001(7)
C42_1 0.111(13) 0.083(10) 0.23(3) 0.063(11) -0.048(15) 0.005(8)
C43_1 0.15(3) 0.13(3) 0.26(4) 0.00(2) -0.09(2) 0.05(2)
C44_1 0.06(2) 0.11(3) 0.22(4) 0.03(2) -0.03(2) -0.013(19)
C45_1 0.08(3) 0.10(3) 0.30(6) 0.04(3) -0.08(3) -0.04(2)
C43B_1 0.13(2) 0.15(3) 0.25(4) 0.09(3) -0.05(3) 0.02(2)
C44B_1 0.11(2) 0.19(5) 0.25(6) 0.08(4) -0.06(2) 0.008(19)
C45B_1 0.19(4) 0.43(12) 0.50(15) 0.28(13) 0.02(6) 0.13(6)
N15B_1 0.039(8) 0.041(10) 0.044(7) 0.002(7) -0.010(6) 0.001(7)
O16B_1 0.073(13) 0.10(3) 0.036(7) 0.006(8) -0.010(7) 0.030(15)
O17B_1 0.047(9) 0.093(19) 0.073(12) -0.003(11) -0.011(8) 0.025(12)
C1_2 0.025(5) 0.039(5) 0.031(5) 0.003(4) -0.003(4) -0.003(4)
C2_2 0.027(5) 0.042(6) 0.033(6) 0.003(5) -0.002(5) -0.001(5)
C3_2 0.036(6) 0.053(7) 0.034(6) -0.007(5) 0.008(5) -0.003(5)
C4_2 0.036(6) 0.066(8) 0.048(7) -0.007(6) 0.008(6) -0.002(6)
C5_2 0.069(9) 0.127(14) 0.069(9) -0.045(9) 0.001(7) 0.005(9)
C6_2 0.119(13) 0.159(18) 0.089(12) -0.043(12) 0.030(11) 0.037(12)
C7_2 0.26(3) 0.19(3) 0.106(14) -0.049(15) 0.009(16) 0.07(2)
C11_2 0.025(5) 0.044(6) 0.039(6) 0.000(5) -0.002(4) -0.001(4)
C12_2 0.042(6) 0.038(6) 0.033(7) -0.004(5) 0.002(5) -0.008(5)
C13_2 0.039(6) 0.050(7) 0.048(7) -0.010(5) 0.006(5) -0.017(5)
O13_2 0.054(5) 0.059(6) 0.062(6) 0.004(5) 0.001(5) -0.020(4)
C14_2 0.035(5) 0.057(7) 0.045(7) -0.014(5) 0.005(5) -0.013(5)
O14_2 0.045(5) 0.091(7) 0.091(8) -0.003(6) -0.003(5) -0.033(5)
C15_2 0.028(5) 0.049(6) 0.038(6) -0.019(5) 0.000(4) -0.005(4)
N15_2 0.041(5) 0.061(7) 0.043(6) -0.015(5) -0.003(4) 0.001(5)
O16_2 0.039(5) 0.094(7) 0.074(7) -0.022(6) -0.002(5) 0.014(5)
O17_2 0.061(6) 0.159(10) 0.041(5) -0.018(6) -0.009(5) 0.027(7)
C16_2 0.024(4) 0.041(5) 0.034(6) -0.008(4) 0.001(4) 0.005(4)
C21_2 0.027(5) 0.041(5) 0.027(6) 0.000(4) -0.004(4) 0.001(4)
C22_2 0.039(6) 0.036(5) 0.041(7) -0.002(5) 0.003(5) 0.001(4)
C23_2 0.051(6) 0.042(5) 0.055(8) 0.008(5) 0.002(6) 0.003(5)
C24_2 0.051(6) 0.050(6) 0.041(7) 0.007(5) -0.004(5) 0.013(5)
C25_2 0.043(6) 0.053(6) 0.029(7) 0.001(5) -0.005(5) 0.013(5)
C26_2 0.031(5) 0.044(5) 0.024(6) -0.006(4) -0.009(4) 0.000(4)
O27_2 0.076(6) 0.048(5) 0.080(7) 0.021(5) -0.004(5) -0.005(4)
C27_2 0.079(9) 0.056(9) 0.098(13) 0.033(8) -0.004(8) -0.020(7)
O28_2 0.076(6) 0.069(6) 0.061(6) 0.024(5) -0.013(5) 0.012(5)
C28_2 0.086(9) 0.117(14) 0.087(13) 0.036(11) -0.037(9) 0.022(9)
C31_2 0.020(5) 0.036(5) 0.030(5) 0.003(4) -0.002(4) -0.003(4)
C32_2 0.038(6) 0.037(6) 0.037(6) -0.008(5) -0.012(5) 0.012(5)
C33_2 0.030(5) 0.045(6) 0.034(6) 0.000(5) -0.008(4) 0.000(5)
C34_2 0.030(5) 0.044(6) 0.031(6) -0.005(4) -0.005(4) -0.006(5)
C35_2 0.032(6) 0.037(6) 0.043(6) -0.007(5) -0.004(5) -0.004(5)
C36_2 0.026(5) 0.031(5) 0.038(6) -0.001(4) 0.001(4) -0.006(4)
O37_2 0.043(4) 0.060(5) 0.044(6) -0.005(4) -0.021(4) 0.014(4)
C37_2 0.059(8) 0.077(9) 0.073(10) -0.020(8) -0.034(8) 0.033(7)
O38_2 0.035(4) 0.077(6) 0.034(5) -0.015(4) -0.012(4) 0.011(4)
C38_2 0.040(7) 0.083(9) 0.045(8) -0.021(7) -0.007(6) 0.003(7)
C39_2 0.034(5) 0.047(5) 0.016(6) 0.002(5) 0.005(5) 0.001(4)
O39_2 0.028(4) 0.046(4) 0.047(6) -0.001(4) -0.005(4) 0.004(4)
C40_2 0.044(7) 0.043(5) 0.048(8) -0.003(5) -0.004(6) -0.002(5)
C41_2 0.063(8) 0.058(6) 0.100(13) 0.015(7) -0.014(8) 0.004(6)
C42_2 0.051(19) 0.060(11) 0.11(3) 0.016(11) -0.01(2) 0.003(10)
C43_2 0.054(17) 0.06(2) 0.14(3) 0.04(2) -0.020(19) -0.010(14)
C44_2 0.052(16) 0.09(3) 0.20(5) 0.08(4) -0.017(19) -0.017(13)
C45_2 0.09(2) 0.22(7) 0.29(10) 0.15(8) -0.01(3) 0.04(3)
C42B_2 0.13(3) 0.062(11) 0.16(4) 0.012(11) -0.07(3) 0.005(10)
C43B_2 0.15(3) 0.066(18) 0.18(3) -0.002(18) -0.08(2) 0.028(18)
C44B_2 0.11(3) 0.11(3) 0.17(3) -0.01(2) -0.08(3) 0.01(2)
C45B_2 0.19(6) 0.22(5) 0.24(5) 0.02(4) -0.11(4) 0.06(5)
C51 0.070(11) 0.083(12) 0.069(12) 0.019(10) 0.000(9) -0.032(8)
Cl1 0.113(6) 0.106(6) 0.100(6) 0.035(5) -0.042(5) -0.021(5)
Cl2 0.074(4) 0.116(6) 0.061(5) 0.016(4) 0.014(4) -0.018(4)
Cl3 0.089(5) 0.118(6) 0.073(5) 0.008(4) 0.016(4) -0.002(4)
C51B 0.24(3) 0.28(4) 0.25(4) 0.03(3) 0.05(3) -0.02(3)
Cl1B 0.20(2) 0.35(3) 0.26(3) 0.13(3) -0.06(2) -0.01(2)
Cl2B 0.25(3) 0.46(5) 0.28(4) -0.04(4) 0.01(3) 0.02(3)
Cl3B 0.36(4) 0.52(6) 0.35(4) -0.11(4) 0.06(4) -0.08(4)

loop_
_atom_type_symbol
_atom_type_description
_atom_type_scat_dispersion_real
_atom_type_scat_dispersion_imag
_atom_type_scat_source
C C 0.0033 0.0016 'International Tables Vol C Tables 4.2.6.8 and 6.1.1.4'
H H 0.0000 0.0000 'International Tables Vol C Tables 4.2.6.8 and 6.1.1.4'
O O 0.0106 0.0060 'International Tables Vol C Tables 4.2.6.8 and 6.1.1.4'
Cl Cl 0.1484 0.1585 'International Tables Vol C Tables 4.2.6.8 and 6.1.1.4'
N N 0.0061 0.0033 'International Tables Vol C Tables 4.2.6.8 and 6.1.1.4'

loop_
_geom_angle_atom_site_label_1
_geom_angle_atom_site_label_2
_geom_angle_atom_site_label_3
_geom_angle
C11_1 C1_1 C21_1 100.6(8)
C11_1 C1_1 C31_1 114.4(9)
C21_1 C1_1 C31_1 112.8(8)
C11_1 C1_1 C2_1 107.9(9)
C21_1 C1_1 C2_1 109.5(9)
C31_1 C1_1 C2_1 111.1(8)
C1_1 C2_1 C3_1 116.5(9)
C1_1 C2_1 H2A_1 108.2
C3_1 C2_1 H2A_1 108.2
C1_1 C2_1 H2B_1 108.2
C3_1 C2_1 H2B_1 108.2
H2A_1 C2_1 H2B_1 107.3
C4_1 C3_1 C2_1 113.4(9)
C4_1 C3_1 H3A_1 108.9
C2_1 C3_1 H3A_1 108.9
C4_1 C3_1 H3B_1 108.9
C2_1 C3_1 H3B_1 108.9
H3A_1 C3_1 H3B_1 107.7
C5_1 C4_1 C3_1 114.5(10)
C5_1 C4_1 H4A_1 108.6
C3_1 C4_1 H4A_1 108.6
C5_1 C4_1 H4B_1 108.6
C3_1 C4_1 H4B_1 108.6
H4A_1 C4_1 H4B_1 107.6
C6_1 C5_1 C4_1 115.6(12)
C6_1 C5_1 H5A_1 108.4
C4_1 C5_1 H5A_1 108.4
C6_1 C5_1 H5B_1 108.4
C4_1 C5_1 H5B_1 108.4
H5A_1 C5_1 H5B_1 107.4
C7_1 C6_1 C5_1 116.5(16)
C7_1 C6_1 H6A_1 108.2
C5_1 C6_1 H6A_1 108.2
C7_1 C6_1 H6B_1 108.2
C5_1 C6_1 H6B_1 108.2
H6A_1 C6_1 H6B_1 107.3
C6_1 C7_1 H7A_1 109.5
C6_1 C7_1 H7B_1 109.5
H7A_1 C7_1 H7B_1 109.5
C6_1 C7_1 H7C_1 109.5
H7A_1 C7_1 H7C_1 109.5
H7B_1 C7_1 H7C_1 109.5
C12_1 C11_1 C16_1 122.6(9)
C12_1 C11_1 C1_1 127.6(9)
C16_1 C11_1 C1_1 109.8(8)
C11_1 C12_1 C13_1 120.4(10)
C11_1 C12_1 H12_1 119.8
C13_1 C12_1 H12_1 119.8
O13_1 C13_1 C12_1 124.5(11)
O13_1 C13_1 C14_1 117.8(9)
C12_1 C13_1 C14_1 117.7(10)
O14_1 C14_1 C15_1 124.1(10)
O14_1 C14_1 C13_1 119.2(10)
C15_1 C14_1 C13_1 116.6(9)
C16_1 C15_1 C14_1 122.7(9)
C16_1 C15_1 N15B_1 122.7(13)
C14_1 C15_1 N15B_1 114.6(12)
C16_1 C15_1 N15_1 122(2)
C14_1 C15_1 N15_1 115.5(19)
O16_1 N15_1 O17_1 120(2)
O16_1 N15_1 C15_1 120(2)
O17_1 N15_1 C15_1 120(2)
C15_1 C16_1 C26_1 132.8(10)
C15_1 C16_1 C11_1 119.7(9)
C26_1 C16_1 C11_1 107.5(8)
C22_1 C21_1 C26_1 121.7(9)
C22_1 C21_1 C1_1 125.9(9)
C26_1 C21_1 C1_1 112.4(9)
C21_1 C22_1 C23_1 117.3(10)
C21_1 C22_1 H22_1 121.4
C23_1 C22_1 H22_1 121.4
O27_1 C23_1 C22_1 123.7(10)
O27_1 C23_1 C24_1 114.8(10)
C22_1 C23_1 C24_1 121.4(10)
O28_1 C24_1 C25_1 126.3(10)
O28_1 C24_1 C23_1 113.2(10)
C25_1 C24_1 C23_1 120.4(10)
C24_1 C25_1 C26_1 118.7(10)
C24_1 C25_1 H25_1 120.7
C26_1 C25_1 H25_1 120.7
C25_1 C26_1 C21_1 120.4(9)
C25_1 C26_1 C16_1 131.4(10)
C21_1 C26_1 C16_1 107.8(9)
C23_1 O27_1 C27_1 118.2(10)
O27_1 C27_1 H27A_1 109.5
O27_1 C27_1 H27B_1 109.5
H27A_1 C27_1 H27B_1 109.5
O27_1 C27_1 H27C_1 109.5
H27A_1 C27_1 H27C_1 109.5
H27B_1 C27_1 H27C_1 109.5
C24_1 O28_1 C28_1 115.6(10)
O28_1 C28_1 H28A_1 109.5
O28_1 C28_1 H28B_1 109.5
H28A_1 C28_1 H28B_1 109.5
O28_1 C28_1 H28C_1 109.5
H28A_1 C28_1 H28C_1 109.5
H28B_1 C28_1 H28C_1 109.5
C36_1 C31_1 C32_1 117.4(9)
C36_1 C31_1 C1_1 123.2(9)
C32_1 C31_1 C1_1 119.4(9)
C33_1 C32_1 C31_1 122.4(10)
C33_1 C32_1 H32_1 118.8
C31_1 C32_1 H32_1 118.8
O37_1 C33_1 C32_1 125.5(9)
O37_1 C33_1 C34_1 114.1(9)
C32_1 C33_1 C34_1 120.4(9)
O38_1 C34_1 C35_1 124.9(10)
O38_1 C34_1 C33_1 117.8(9)
C35_1 C34_1 C33_1 117.3(9)
C34_1 C35_1 C36_1 122.2(10)
C34_1 C35_1 H35_1 118.9
C36_1 C35_1 H35_1 118.9
C31_1 C36_1 C35_1 120.2(9)
C31_1 C36_1 C39_1 124.1(9)
C35_1 C36_1 C39_1 115.6(9)
C33_1 O37_1 C37_1 115.7(9)
O37_1 C37_1 H37A_1 109.5
O37_1 C37_1 H37B_1 109.5
H37A_1 C37_1 H37B_1 109.5
O37_1 C37_1 H37C_1 109.5
H37A_1 C37_1 H37C_1 109.5
H37B_1 C37_1 H37C_1 109.5
C34_1 O38_1 C38_1 116.6(9)
O38_1 C38_1 H38A_1 109.5
O38_1 C38_1 H38B_1 109.5
H38A_1 C38_1 H38B_1 109.5
O38_1 C38_1 H38C_1 109.5
H38A_1 C38_1 H38C_1 109.5
H38B_1 C38_1 H38C_1 109.5
O39_1 C39_1 C40_1 121.5(10)
O39_1 C39_1 C36_1 120.8(10)
C40_1 C39_1 C36_1 117.7(10)
C39_1 C40_1 C41_1 113.0(10)
C39_1 C40_1 H40A_1 109.0
C41_1 C40_1 H40A_1 109.0
C39_1 C40_1 H40B_1 109.0
C41_1 C40_1 H40B_1 109.0
H40A_1 C40_1 H40B_1 107.8
C42_1 C41_1 C40_1 113.3(12)
C42_1 C41_1 H41A_1 108.9
C40_1 C41_1 H41A_1 108.9
C42_1 C41_1 H41B_1 108.9
C40_1 C41_1 H41B_1 108.9
H41A_1 C41_1 H41B_1 107.7
C41_1 C42_1 C43B_1 107(2)
C41_1 C42_1 C43_1 110(3)
C41_1 C42_1 H42A_1 109.7
C43_1 C42_1 H42A_1 109.7
C41_1 C42_1 H42B_1 109.7
C43_1 C42_1 H42B_1 109.7
H42A_1 C42_1 H42B_1 108.2
C41_1 C42_1 H42C_1 110.2
C43B_1 C42_1 H42C_1 110.2
C41_1 C42_1 H42D_1 110.2
C43B_1 C42_1 H42D_1 110.2
H42C_1 C42_1 H42D_1 108.5
C44_1 C43_1 C42_1 112(3)
C44_1 C43_1 H43A_1 109.3
C42_1 C43_1 H43A_1 109.3
C44_1 C43_1 H43B_1 109.3
C42_1 C43_1 H43B_1 109.3
H43A_1 C43_1 H43B_1 107.9
C45_1 C44_1 C43_1 118(3)
C45_1 C44_1 H44A_1 107.8
C43_1 C44_1 H44A_1 107.8
C45_1 C44_1 H44B_1 107.8
C43_1 C44_1 H44B_1 107.8
H44A_1 C44_1 H44B_1 107.1
C44_1 C45_1 H45A_1 109.5
C44_1 C45_1 H45B_1 109.5
H45A_1 C45_1 H45B_1 109.5
C44_1 C45_1 H45C_1 109.5
H45A_1 C45_1 H45C_1 109.5
H45B_1 C45_1 H45C_1 109.5
C44B_1 C43B_1 C42_1 106(3)
C44B_1 C43B_1 H43C_1 110.5
C42_1 C43B_1 H43C_1 110.5
C44B_1 C43B_1 H43D_1 110.5
C42_1 C43B_1 H43D_1 110.5
H43C_1 C43B_1 H43D_1 108.7
C45B_1 C44B_1 C43B_1 115(3)
C45B_1 C44B_1 H44C_1 108.4
C43B_1 C44B_1 H44C_1 108.4
C45B_1 C44B_1 H44D_1 108.4
C43B_1 C44B_1 H44D_1 108.4
H44C_1 C44B_1 H44D_1 107.5
C44B_1 C45B_1 H45D_1 109.5
C44B_1 C45B_1 H45E_1 109.5
H45D_1 C45B_1 H45E_1 109.5
C44B_1 C45B_1 H45F_1 109.5
H45D_1 C45B_1 H45F_1 109.5
H45E_1 C45B_1 H45F_1 109.5
O16B_1 N15B_1 O17B_1 124.8(17)
O16B_1 N15B_1 C15_1 118.5(16)
O17B_1 N15B_1 C15_1 116.7(15)
C11_2 C1_2 C21_2 100.2(8)
C11_2 C1_2 C31_2 112.4(8)
C21_2 C1_2 C31_2 113.9(8)
C11_2 C1_2 C2_2 108.3(9)
C21_2 C1_2 C2_2 108.0(9)
C31_2 C1_2 C2_2 113.1(8)
C3_2 C2_2 C1_2 116.3(8)
C3_2 C2_2 H2A_2 108.2
C1_2 C2_2 H2A_2 108.2
C3_2 C2_2 H2B_2 108.2
C1_2 C2_2 H2B_2 108.2
H2A_2 C2_2 H2B_2 107.4
C4_2 C3_2 C2_2 113.4(9)
C4_2 C3_2 H3A_2 108.9
C2_2 C3_2 H3A_2 108.9
C4_2 C3_2 H3B_2 108.9
C2_2 C3_2 H3B_2 108.9
H3A_2 C3_2 H3B_2 107.7
C5_2 C4_2 C3_2 114.3(11)
C5_2 C4_2 H4A_2 108.7
C3_2 C4_2 H4A_2 108.7
C5_2 C4_2 H4B_2 108.7
C3_2 C4_2 H4B_2 108.7
H4A_2 C4_2 H4B_2 107.6
C6_2 C5_2 C4_2 115.1(13)
C6_2 C5_2 H5A_2 108.5
C4_2 C5_2 H5A_2 108.5
C6_2 C5_2 H5B_2 108.5
C4_2 C5_2 H5B_2 108.5
H5A_2 C5_2 H5B_2 107.5
C7_2 C6_2 C5_2 114.9(18)
C7_2 C6_2 H6A_2 108.5
C5_2 C6_2 H6A_2 108.5
C7_2 C6_2 H6B_2 108.5
C5_2 C6_2 H6B_2 108.5
H6A_2 C6_2 H6B_2 107.5
C6_2 C7_2 H7A_2 109.5
C6_2 C7_2 H7B_2 109.5
H7A_2 C7_2 H7B_2 109.5
C6_2 C7_2 H7C_2 109.5
H7A_2 C7_2 H7C_2 109.5
H7B_2 C7_2 H7C_2 109.5
C12_2 C11_2 C16_2 123.2(9)
C12_2 C11_2 C1_2 126.7(9)
C16_2 C11_2 C1_2 110.0(8)
C11_2 C12_2 C13_2 119.3(10)
C11_2 C12_2 H12_2 120.4
C13_2 C12_2 H12_2 120.4
O13_2 C13_2 C12_2 122.6(11)
O13_2 C13_2 C14_2 120.1(10)
C12_2 C13_2 C14_2 117.2(10)
O14_2 C14_2 C15_2 125.3(11)
O14_2 C14_2 C13_2 116.8(11)
C15_2 C14_2 C13_2 117.9(9)
C16_2 C15_2 C14_2 121.7(10)
C16_2 C15_2 N15_2 120.2(10)
C14_2 C15_2 N15_2 117.9(9)
O17_2 N15_2 O16_2 123.5(11)
O17_2 N15_2 C15_2 118.1(10)
O16_2 N15_2 C15_2 118.2(10)
C15_2 C16_2 C26_2 132.1(10)
C15_2 C16_2 C11_2 119.8(9)
C26_2 C16_2 C11_2 107.9(8)
C22_2 C21_2 C26_2 120.8(9)
C22_2 C21_2 C1_2 126.8(9)
C26_2 C21_2 C1_2 112.3(9)
C21_2 C22_2 C23_2 117.5(10)
C21_2 C22_2 H22_2 121.2
C23_2 C22_2 H22_2 121.2
O27_2 C23_2 C24_2 115.6(10)
O27_2 C23_2 C22_2 124.1(10)
C24_2 C23_2 C22_2 120.3(10)
C25_2 C24_2 O28_2 124.7(11)
C25_2 C24_2 C23_2 120.8(10)
O28_2 C24_2 C23_2 114.5(10)
C24_2 C25_2 C26_2 119.4(11)
C24_2 C25_2 H25_2 120.3
C26_2 C25_2 H25_2 120.3
C25_2 C26_2 C21_2 120.9(10)
C25_2 C26_2 C16_2 130.9(10)
C21_2 C26_2 C16_2 107.9(9)
C23_2 O27_2 C27_2 118.7(10)
O27_2 C27_2 H27A_2 109.5
O27_2 C27_2 H27B_2 109.5
H27A_2 C27_2 H27B_2 109.5
O27_2 C27_2 H27C_2 109.5
H27A_2 C27_2 H27C_2 109.5
H27B_2 C27_2 H27C_2 109.5
C24_2 O28_2 C28_2 116.6(11)
O28_2 C28_2 H28A_2 109.5
O28_2 C28_2 H28B_2 109.5
H28A_2 C28_2 H28B_2 109.5
O28_2 C28_2 H28C_2 109.5
H28A_2 C28_2 H28C_2 109.5
H28B_2 C28_2 H28C_2 109.5
C36_2 C31_2 C32_2 118.0(9)
C36_2 C31_2 C1_2 122.3(8)
C32_2 C31_2 C1_2 119.6(9)
C33_2 C32_2 C31_2 122.1(10)
C33_2 C32_2 H32_2 119.0
C31_2 C32_2 H32_2 119.0
C32_2 C33_2 O37_2 124.8(9)
C32_2 C33_2 C34_2 119.9(9)
O37_2 C33_2 C34_2 115.2(9)
O38_2 C34_2 C35_2 125.0(10)
O38_2 C34_2 C33_2 116.7(9)
C35_2 C34_2 C33_2 118.2(10)
C34_2 C35_2 C36_2 122.1(10)
C34_2 C35_2 H35_2 118.9
C36_2 C35_2 H35_2 118.9
C31_2 C36_2 C35_2 119.5(9)
C31_2 C36_2 C39_2 124.9(9)
C35_2 C36_2 C39_2 115.5(9)
C33_2 O37_2 C37_2 117.3(9)
O37_2 C37_2 H37A_2 109.5
O37_2 C37_2 H37B_2 109.5
H37A_2 C37_2 H37B_2 109.5
O37_2 C37_2 H37C_2 109.5
H37A_2 C37_2 H37C_2 109.5
H37B_2 C37_2 H37C_2 109.5
C34_2 O38_2 C38_2 117.5(9)
O38_2 C38_2 H38A_2 109.5
O38_2 C38_2 H38B_2 109.5
H38A_2 C38_2 H38B_2 109.5
O38_2 C38_2 H38C_2 109.5
H38A_2 C38_2 H38C_2 109.5
H38B_2 C38_2 H38C_2 109.5
O39_2 C39_2 C36_2 121.5(9)
O39_2 C39_2 C40_2 120.2(9)
C36_2 C39_2 C40_2 118.3(9)
C39_2 C40_2 C41_2 114.2(10)
C39_2 C40_2 H40A_2 108.7
C41_2 C40_2 H40A_2 108.7
C39_2 C40_2 H40B_2 108.7
C41_2 C40_2 H40B_2 108.7
H40A_2 C40_2 H40B_2 107.6
C42B_2 C41_2 C40_2 113.3(15)
C42_2 C41_2 C40_2 110.9(14)
C42_2 C41_2 H41A_2 109.4
C40_2 C41_2 H41A_2 109.4
C42_2 C41_2 H41B_2 109.4
C40_2 C41_2 H41B_2 109.4
H41A_2 C41_2 H41B_2 108.0
C42B_2 C41_2 H41C_2 108.9
C40_2 C41_2 H41C_2 108.9
C42B_2 C41_2 H41D_2 108.9
C40_2 C41_2 H41D_2 108.9
H41C_2 C41_2 H41D_2 107.7
C41_2 C42_2 C43_2 110(3)
C41_2 C42_2 H42A_2 109.7
C43_2 C42_2 H42A_2 109.7
C41_2 C42_2 H42B_2 109.7
C43_2 C42_2 H42B_2 109.7
H42A_2 C42_2 H42B_2 108.2
C44_2 C43_2 C42_2 109(3)
C44_2 C43_2 H43A_2 109.8
C42_2 C43_2 H43A_2 109.8
C44_2 C43_2 H43B_2 109.8
C42_2 C43_2 H43B_2 109.8
H43A_2 C43_2 H43B_2 108.3
C45_2 C44_2 C43_2 115(3)
C45_2 C44_2 H44A_2 108.6
C43_2 C44_2 H44A_2 108.6
C45_2 C44_2 H44B_2 108.6
C43_2 C44_2 H44B_2 108.6
H44A_2 C44_2 H44B_2 107.6
C44_2 C45_2 H45A_2 109.5
C44_2 C45_2 H45B_2 109.5
H45A_2 C45_2 H45B_2 109.5
C44_2 C45_2 H45C_2 109.5
H45A_2 C45_2 H45C_2 109.5
H45B_2 C45_2 H45C_2 109.5
C41_2 C42B_2 C43B_2 109(2)
C41_2 C42B_2 H42C_2 109.9
C43B_2 C42B_2 H42C_2 109.9
C41_2 C42B_2 H42D_2 109.9
C43B_2 C42B_2 H42D_2 109.9
H42C_2 C42B_2 H42D_2 108.3
C44B_2 C43B_2 C42B_2 107(3)
C44B_2 C43B_2 H43C_2 110.3
C42B_2 C43B_2 H43C_2 110.3
C44B_2 C43B_2 H43D_2 110.3
C42B_2 C43B_2 H43D_2 110.3
H43C_2 C43B_2 H43D_2 108.5
C45B_2 C44B_2 C43B_2 118(3)
C45B_2 C44B_2 H44C_2 107.9
C43B_2 C44B_2 H44C_2 107.9
C45B_2 C44B_2 H44D_2 107.9
C43B_2 C44B_2 H44D_2 107.9
H44C_2 C44B_2 H44D_2 107.2
C44B_2 C45B_2 H45D_2 109.5
C44B_2 C45B_2 H45E_2 109.5
H45D_2 C45B_2 H45E_2 109.5
C44B_2 C45B_2 H45F_2 109.5
H45D_2 C45B_2 H45F_2 109.5
H45E_2 C45B_2 H45F_2 109.5
Cl3 C51 Cl2 112.9(12)
Cl3 C51 Cl1 110.5(11)
Cl2 C51 Cl1 108.7(11)
Cl3 C51 H51 108.2
Cl2 C51 H51 108.2
Cl1 C51 H51 108.2
Cl1B C51B Cl2B 106(3)
Cl1B C51B Cl3B 104(3)
Cl2B C51B Cl3B 110(3)
Cl1B C51B H51B 112.1
Cl2B C51B H51B 112.1
Cl3B C51B H51B 112.1

loop_
_geom_bond_atom_site_label_1
_geom_bond_atom_site_label_2
_geom_bond_distance
C1_1 C11_1 1.506(13)
C1_1 C21_1 1.525(13)
C1_1 C31_1 1.532(13)
C1_1 C2_1 1.547(14)
C2_1 C3_1 1.549(14)
C2_1 H2A_1 0.9900
C2_1 H2B_1 0.9900
C3_1 C4_1 1.519(15)
C3_1 H3A_1 0.9900
C3_1 H3B_1 0.9900
C4_1 C5_1 1.506(16)
C4_1 H4A_1 0.9900
C4_1 H4B_1 0.9900
C5_1 C6_1 1.467(17)
C5_1 H5A_1 0.9900
C5_1 H5B_1 0.9900
C6_1 C7_1 1.439(19)
C6_1 H6A_1 0.9900
C6_1 H6B_1 0.9900
C7_1 H7A_1 0.9800
C7_1 H7B_1 0.9800
C7_1 H7C_1 0.9800
C11_1 C12_1 1.343(13)
C11_1 C16_1 1.478(13)
C12_1 C13_1 1.448(14)
C12_1 H12_1 0.9500
C13_1 O13_1 1.210(12)
C13_1 C14_1 1.546(14)
C14_1 O14_1 1.224(12)
C14_1 C15_1 1.446(14)
C15_1 C16_1 1.336(13)
C15_1 N15B_1 1.458(16)
C15_1 N15_1 1.47(2)
N15_1 O16_1 1.22(2)
N15_1 O17_1 1.23(2)
C16_1 C26_1 1.457(13)
C21_1 C22_1 1.381(13)
C21_1 C26_1 1.401(13)
C22_1 C23_1 1.399(14)
C22_1 H22_1 0.9500
C23_1 O27_1 1.355(13)
C23_1 C24_1 1.405(15)
C24_1 O28_1 1.373(13)
C24_1 C25_1 1.379(14)
C25_1 C26_1 1.393(14)
C25_1 H25_1 0.9500
O27_1 C27_1 1.448(14)
C27_1 H27A_1 0.9800
C27_1 H27B_1 0.9800
C27_1 H27C_1 0.9800
O28_1 C28_1 1.448(15)
C28_1 H28A_1 0.9800
C28_1 H28B_1 0.9800
C28_1 H28C_1 0.9800
C31_1 C36_1 1.389(13)
C31_1 C32_1 1.416(13)
C32_1 C33_1 1.371(13)
C32_1 H32_1 0.9500
C33_1 O37_1 1.364(11)
C33_1 C34_1 1.415(13)
C34_1 O38_1 1.341(12)
C34_1 C35_1 1.390(13)
C35_1 C36_1 1.405(13)
C35_1 H35_1 0.9500
C36_1 C39_1 1.496(13)
O37_1 C37_1 1.430(13)
C37_1 H37A_1 0.9800
C37_1 H37B_1 0.9800
C37_1 H37C_1 0.9800
O38_1 C38_1 1.428(13)
C38_1 H38A_1 0.9800
C38_1 H38B_1 0.9800
C38_1 H38C_1 0.9800
C39_1 O39_1 1.216(12)
C39_1 C40_1 1.489(14)
C40_1 C41_1 1.539(15)
C40_1 H40A_1 0.9900
C40_1 H40B_1 0.9900
C41_1 C42_1 1.493(18)
C41_1 H41A_1 0.9900
C41_1 H41B_1 0.9900
C42_1 C43B_1 1.59(3)
C42_1 C43_1 1.59(3)
C42_1 H42A_1 0.9900
C42_1 H42B_1 0.9900
C42_1 H42C_1 0.9900
C42_1 H42D_1 0.9900
C43_1 C44_1 1.55(3)
C43_1 H43A_1 0.9900
C43_1 H43B_1 0.9900
C44_1 C45_1 1.42(3)
C44_1 H44A_1 0.9900
C44_1 H44B_1 0.9900
C45_1 H45A_1 0.9800
C45_1 H45B_1 0.9800
C45_1 H45C_1 0.9800
C43B_1 C44B_1 1.56(3)
C43B_1 H43C_1 0.9900
C43B_1 H43D_1 0.9900
C44B_1 C45B_1 1.41(3)
C44B_1 H44C_1 0.9900
C44B_1 H44D_1 0.9900
C45B_1 H45D_1 0.9800
C45B_1 H45E_1 0.9800
C45B_1 H45F_1 0.9800
N15B_1 O16B_1 1.216(17)
N15B_1 O17B_1 1.221(16)
C1_2 C11_2 1.510(13)
C1_2 C21_2 1.522(13)
C1_2 C31_2 1.544(13)
C1_2 C2_2 1.554(13)
C2_2 C3_2 1.531(14)
C2_2 H2A_2 0.9900
C2_2 H2B_2 0.9900
C3_2 C4_2 1.518(14)
C3_2 H3A_2 0.9900
C3_2 H3B_2 0.9900
C4_2 C5_2 1.500(16)
C4_2 H4A_2 0.9900
C4_2 H4B_2 0.9900
C5_2 C6_2 1.485(18)
C5_2 H5A_2 0.9900
C5_2 H5B_2 0.9900
C6_2 C7_2 1.43(2)
C6_2 H6A_2 0.9900
C6_2 H6B_2 0.9900
C7_2 H7A_2 0.9800
C7_2 H7B_2 0.9800
C7_2 H7C_2 0.9800
C11_2 C12_2 1.351(13)
C11_2 C16_2 1.453(14)
C12_2 C13_2 1.467(14)
C12_2 H12_2 0.9500
C13_2 O13_2 1.213(13)
C13_2 C14_2 1.533(15)
C14_2 O14_2 1.242(13)
C14_2 C15_2 1.425(14)
C15_2 C16_2 1.365(13)
C15_2 N15_2 1.461(13)
N15_2 O17_2 1.211(11)
N15_2 O16_2 1.216(11)
C16_2 C26_2 1.446(14)
C21_2 C22_2 1.384(13)
C21_2 C26_2 1.402(13)
C22_2 C23_2 1.423(14)
C22_2 H22_2 0.9500
C23_2 O27_2 1.334(13)
C23_2 C24_2 1.411(15)
C24_2 C25_2 1.355(14)
C24_2 O28_2 1.367(13)
C25_2 C26_2 1.387(13)
C25_2 H25_2 0.9500
O27_2 C27_2 1.430(15)
C27_2 H27A_2 0.9800
C27_2 H27B_2 0.9800
C27_2 H27C_2 0.9800
O28_2 C28_2 1.480(16)
C28_2 H28A_2 0.9800
C28_2 H28B_2 0.9800
C28_2 H28C_2 0.9800
C31_2 C36_2 1.390(13)
C31_2 C32_2 1.420(13)
C32_2 C33_2 1.366(14)
C32_2 H32_2 0.9500
C33_2 O37_2 1.370(12)
C33_2 C34_2 1.425(13)
C34_2 O38_2 1.363(12)
C34_2 C35_2 1.371(13)
C35_2 C36_2 1.418(14)
C35_2 H35_2 0.9500
C36_2 C39_2 1.481(13)
O37_2 C37_2 1.410(13)
C37_2 H37A_2 0.9800
C37_2 H37B_2 0.9800
C37_2 H37C_2 0.9800
O38_2 C38_2 1.416(13)
C38_2 H38A_2 0.9800
C38_2 H38B_2 0.9800
C38_2 H38C_2 0.9800
C39_2 O39_2 1.209(11)
C39_2 C40_2 1.516(14)
C40_2 C41_2 1.538(15)
C40_2 H40A_2 0.9900
C40_2 H40B_2 0.9900
C41_2 C42B_2 1.51(2)
C41_2 C42_2 1.52(2)
C41_2 H41A_2 0.9900
C41_2 H41B_2 0.9900
C41_2 H41C_2 0.9900
C41_2 H41D_2 0.9900
C42_2 C43_2 1.57(3)
C42_2 H42A_2 0.9900
C42_2 H42B_2 0.9900
C43_2 C44_2 1.57(3)
C43_2 H43A_2 0.9900
C43_2 H43B_2 0.9900
C44_2 C45_2 1.41(3)
C44_2 H44A_2 0.9900
C44_2 H44B_2 0.9900
C45_2 H45A_2 0.9800
C45_2 H45B_2 0.9800
C45_2 H45C_2 0.9800
C42B_2 C43B_2 1.58(3)
C42B_2 H42C_2 0.9900
C42B_2 H42D_2 0.9900
C43B_2 C44B_2 1.57(3)
C43B_2 H43C_2 0.9900
C43B_2 H43D_2 0.9900
C44B_2 C45B_2 1.40(3)
C44B_2 H44C_2 0.9900
C44B_2 H44D_2 0.9900
C45B_2 H45D_2 0.9800
C45B_2 H45E_2 0.9800
C45B_2 H45F_2 0.9800
C51 Cl3 1.738(18)
C51 Cl2 1.744(17)
C51 Cl1 1.752(17)
C51 H51 1.0000
C51B Cl1B 1.74(3)
C51B Cl2B 1.74(3)
C51B Cl3B 1.75(3)
C51B H51B 1.0000

loop_
_geom_torsion_atom_site_label_1
_geom_torsion_atom_site_label_2
_geom_torsion_atom_site_label_3
_geom_torsion_atom_site_label_4
_geom_torsion
C11_1 C1_1 C2_1 C3_1 57.2(13)
C21_1 C1_1 C2_1 C3_1 -51.4(13)
C31_1 C1_1 C2_1 C3_1 -176.6(10)
C1_1 C2_1 C3_1 C4_1 -179.9(11)
C2_1 C3_1 C4_1 C5_1 -178.9(12)
C3_1 C4_1 C5_1 C6_1 177.3(14)
C4_1 C5_1 C6_1 C7_1 177.3(19)
C21_1 C1_1 C11_1 C12_1 -166.6(11)
C31_1 C1_1 C11_1 C12_1 -45.5(16)
C2_1 C1_1 C11_1 C12_1 78.7(14)
C21_1 C1_1 C11_1 C16_1 12.2(11)
C31_1 C1_1 C11_1 C16_1 133.3(9)
C2_1 C1_1 C11_1 C16_1 -102.5(10)
C16_1 C11_1 C12_1 C13_1 -0.2(18)
C1_1 C11_1 C12_1 C13_1 178.5(11)
C11_1 C12_1 C13_1 O13_1 -172.7(12)
C11_1 C12_1 C13_1 C14_1 4.1(17)
O13_1 C13_1 C14_1 O14_1 -4.3(18)
C12_1 C13_1 C14_1 O14_1 178.8(12)
O13_1 C13_1 C14_1 C15_1 174.2(11)
C12_1 C13_1 C14_1 C15_1 -2.7(16)
O14_1 C14_1 C15_1 C16_1 175.5(13)
C13_1 C14_1 C15_1 C16_1 -2.9(17)
O14_1 C14_1 C15_1 N15B_1 -3.6(19)
C13_1 C14_1 C15_1 N15B_1 177.9(11)
O14_1 C14_1 C15_1 N15_1 -7(2)
C13_1 C14_1 C15_1 N15_1 174.8(16)
C16_1 C15_1 N15_1 O16_1 111(5)
C14_1 C15_1 N15_1 O16_1 -67(6)
C16_1 C15_1 N15_1 O17_1 -69(6)
C14_1 C15_1 N15_1 O17_1 113(5)
C14_1 C15_1 C16_1 C26_1 -169.9(12)
N15B_1 C15_1 C16_1 C26_1 9(2)
N15_1 C15_1 C16_1 C26_1 12(2)
C14_1 C15_1 C16_1 C11_1 7.0(18)
N15B_1 C15_1 C16_1 C11_1 -174.0(12)
N15_1 C15_1 C16_1 C11_1 -170.6(17)
C12_1 C11_1 C16_1 C15_1 -5.6(18)
C1_1 C11_1 C16_1 C15_1 175.5(10)
C12_1 C11_1 C16_1 C26_1 172.0(11)
C1_1 C11_1 C16_1 C26_1 -6.8(13)
C11_1 C1_1 C21_1 C22_1 167.2(11)
C31_1 C1_1 C21_1 C22_1 44.9(15)
C2_1 C1_1 C21_1 C22_1 -79.4(13)
C11_1 C1_1 C21_1 C26_1 -14.2(12)
C31_1 C1_1 C21_1 C26_1 -136.5(10)
C2_1 C1_1 C21_1 C26_1 99.2(11)
C26_1 C21_1 C22_1 C23_1 -2.9(18)
C1_1 C21_1 C22_1 C23_1 175.6(11)
C21_1 C22_1 C23_1 O27_1 178.0(12)
C21_1 C22_1 C23_1 C24_1 1(2)
O27_1 C23_1 C24_1 O28_1 5.9(18)
C22_1 C23_1 C24_1 O28_1 -176.9(12)
O27_1 C23_1 C24_1 C25_1 -176.7(12)
C22_1 C23_1 C24_1 C25_1 1(2)
O28_1 C24_1 C25_1 C26_1 176.9(13)
C23_1 C24_1 C25_1 C26_1 0(2)
C24_1 C25_1 C26_1 C21_1 -1.6(19)
C24_1 C25_1 C26_1 C16_1 170.5(12)
C22_1 C21_1 C26_1 C25_1 3.3(18)
C1_1 C21_1 C26_1 C25_1 -175.4(11)
C22_1 C21_1 C26_1 C16_1 -170.5(10)
C1_1 C21_1 C26_1 C16_1 10.8(13)
C15_1 C16_1 C26_1 C25_1 2(2)
C11_1 C16_1 C26_1 C25_1 -175.3(13)
C15_1 C16_1 C26_1 C21_1 174.8(13)
C11_1 C16_1 C26_1 C21_1 -2.4(13)
C22_1 C23_1 O27_1 C27_1 2(2)
C24_1 C23_1 O27_1 C27_1 179.5(15)
C25_1 C24_1 O28_1 C28_1 -2(2)
C23_1 C24_1 O28_1 C28_1 175.3(14)
C11_1 C1_1 C31_1 C36_1 -74.3(13)
C21_1 C1_1 C31_1 C36_1 39.8(14)
C2_1 C1_1 C31_1 C36_1 163.2(11)
C11_1 C1_1 C31_1 C32_1 103.8(11)
C21_1 C1_1 C31_1 C32_1 -142.0(10)
C2_1 C1_1 C31_1 C32_1 -18.6(13)
C36_1 C31_1 C32_1 C33_1 0.0(17)
C1_1 C31_1 C32_1 C33_1 -178.3(10)
C31_1 C32_1 C33_1 O37_1 -179.9(11)
C31_1 C32_1 C33_1 C34_1 0.2(17)
O37_1 C33_1 C34_1 O38_1 -1.8(15)
C32_1 C33_1 C34_1 O38_1 178.1(10)
O37_1 C33_1 C34_1 C35_1 178.0(10)
C32_1 C33_1 C34_1 C35_1 -2.1(16)
O38_1 C34_1 C35_1 C36_1 -176.2(11)
C33_1 C34_1 C35_1 C36_1 4.0(17)
C32_1 C31_1 C36_1 C35_1 1.8(16)
C1_1 C31_1 C36_1 C35_1 180.0(10)
C32_1 C31_1 C36_1 C39_1 -174.2(10)
C1_1 C31_1 C36_1 C39_1 4.0(17)
C34_1 C35_1 C36_1 C31_1 -3.9(18)
C34_1 C35_1 C36_1 C39_1 172.3(10)
C32_1 C33_1 O37_1 C37_1 1.8(17)
C34_1 C33_1 O37_1 C37_1 -178.3(11)
C35_1 C34_1 O38_1 C38_1 7.5(17)
C33_1 C34_1 O38_1 C38_1 -172.8(11)
C31_1 C36_1 C39_1 O39_1 48.2(18)
C35_1 C36_1 C39_1 O39_1 -127.9(13)
C31_1 C36_1 C39_1 C40_1 -131.6(13)
C35_1 C36_1 C39_1 C40_1 52.3(16)
O39_1 C39_1 C40_1 C41_1 -12(2)
C36_1 C39_1 C40_1 C41_1 167.8(13)
C39_1 C40_1 C41_1 C42_1 -171.9(17)
C40_1 C41_1 C42_1 C43B_1 163(2)
C40_1 C41_1 C42_1 C43_1 -158(3)
C41_1 C42_1 C43_1 C44_1 -66(5)
C42_1 C43_1 C44_1 C45_1 -153(4)
C41_1 C42_1 C43B_1 C44B_1 74(4)
C42_1 C43B_1 C44B_1 C45B_1 150(8)
C16_1 C15_1 N15B_1 O16B_1 65(3)
C14_1 C15_1 N15B_1 O16B_1 -116(3)
C16_1 C15_1 N15B_1 O17B_1 -111(3)
C14_1 C15_1 N15B_1 O17B_1 68(3)
C11_2 C1_2 C2_2 C3_2 -55.8(12)
C21_2 C1_2 C2_2 C3_2 51.9(12)
C31_2 C1_2 C2_2 C3_2 178.9(9)
C1_2 C2_2 C3_2 C4_2 -179.0(10)
C2_2 C3_2 C4_2 C5_2 -176.4(13)
C3_2 C4_2 C5_2 C6_2 -170.3(17)
C4_2 C5_2 C6_2 C7_2 174(2)
C21_2 C1_2 C11_2 C12_2 168.8(12)
C31_2 C1_2 C11_2 C12_2 47.5(15)
C2_2 C1_2 C11_2 C12_2 -78.2(14)
C21_2 C1_2 C11_2 C16_2 -13.0(11)
C31_2 C1_2 C11_2 C16_2 -134.3(9)
C2_2 C1_2 C11_2 C16_2 100.0(10)
C16_2 C11_2 C12_2 C13_2 3.8(18)
C1_2 C11_2 C12_2 C13_2 -178.2(11)
C11_2 C12_2 C13_2 O13_2 173.5(12)
C11_2 C12_2 C13_2 C14_2 -8.6(17)
O13_2 C13_2 C14_2 O14_2 3.9(18)
C12_2 C13_2 C14_2 O14_2 -174.1(12)
O13_2 C13_2 C14_2 C15_2 -176.9(12)
C12_2 C13_2 C14_2 C15_2 5.1(17)
O14_2 C14_2 C15_2 C16_2 -177.4(12)
C13_2 C14_2 C15_2 C16_2 3.5(17)
O14_2 C14_2 C15_2 N15_2 -2.0(19)
C13_2 C14_2 C15_2 N15_2 178.9(10)
C16_2 C15_2 N15_2 O17_2 -66.0(16)
C14_2 C15_2 N15_2 O17_2 118.5(13)
C16_2 C15_2 N15_2 O16_2 119.3(13)
C14_2 C15_2 N15_2 O16_2 -56.2(15)
C14_2 C15_2 C16_2 C26_2 166.1(12)
N15_2 C15_2 C16_2 C26_2 -9.2(19)
C14_2 C15_2 C16_2 C11_2 -8.6(17)
N15_2 C15_2 C16_2 C11_2 176.1(10)
C12_2 C11_2 C16_2 C15_2 5.1(18)
C1_2 C11_2 C16_2 C15_2 -173.2(10)
C12_2 C11_2 C16_2 C26_2 -170.8(11)
C1_2 C11_2 C16_2 C26_2 10.9(13)
C11_2 C1_2 C21_2 C22_2 -163.7(12)
C31_2 C1_2 C21_2 C22_2 -43.5(15)
C2_2 C1_2 C21_2 C22_2 83.1(13)
C11_2 C1_2 C21_2 C26_2 11.2(12)
C31_2 C1_2 C21_2 C26_2 131.4(10)
C2_2 C1_2 C21_2 C26_2 -102.0(11)
C26_2 C21_2 C22_2 C23_2 2.5(18)
C1_2 C21_2 C22_2 C23_2 177.0(11)
C21_2 C22_2 C23_2 O27_2 -178.9(12)
C21_2 C22_2 C23_2 C24_2 1.5(19)
O27_2 C23_2 C24_2 C25_2 177.2(12)
C22_2 C23_2 C24_2 C25_2 -3(2)
O27_2 C23_2 C24_2 O28_2 -0.8(17)
C22_2 C23_2 C24_2 O28_2 178.7(12)
O28_2 C24_2 C25_2 C26_2 178.6(12)
C23_2 C24_2 C25_2 C26_2 1(2)
C24_2 C25_2 C26_2 C21_2 3.4(18)
C24_2 C25_2 C26_2 C16_2 -170.2(12)
C22_2 C21_2 C26_2 C25_2 -5.0(18)
C1_2 C21_2 C26_2 C25_2 179.7(11)
C22_2 C21_2 C26_2 C16_2 169.9(10)
C1_2 C21_2 C26_2 C16_2 -5.4(13)
C15_2 C16_2 C26_2 C25_2 -4(2)
C11_2 C16_2 C26_2 C25_2 170.8(12)
C15_2 C16_2 C26_2 C21_2 -178.6(12)
C11_2 C16_2 C26_2 C21_2 -3.4(13)
C24_2 C23_2 O27_2 C27_2 179.3(13)
C22_2 C23_2 O27_2 C27_2 0(2)
C25_2 C24_2 O28_2 C28_2 -7(2)
C23_2 C24_2 O28_2 C28_2 170.6(14)
C11_2 C1_2 C31_2 C36_2 75.6(12)
C21_2 C1_2 C31_2 C36_2 -37.5(13)
C2_2 C1_2 C31_2 C36_2 -161.3(10)
C11_2 C1_2 C31_2 C32_2 -106.3(11)
C21_2 C1_2 C31_2 C32_2 140.6(10)
C2_2 C1_2 C31_2 C32_2 16.8(13)
C36_2 C31_2 C32_2 C33_2 -3.0(17)
C1_2 C31_2 C32_2 C33_2 178.8(10)
C31_2 C32_2 C33_2 O37_2 -178.9(11)
C31_2 C32_2 C33_2 C34_2 2.3(18)
C32_2 C33_2 C34_2 O38_2 -176.8(11)
O37_2 C33_2 C34_2 O38_2 4.3(15)
C32_2 C33_2 C34_2 C35_2 0.6(17)
O37_2 C33_2 C34_2 C35_2 -178.3(10)
O38_2 C34_2 C35_2 C36_2 174.4(11)
C33_2 C34_2 C35_2 C36_2 -2.8(17)
C32_2 C31_2 C36_2 C35_2 0.7(16)
C1_2 C31_2 C36_2 C35_2 178.9(9)
C32_2 C31_2 C36_2 C39_2 175.6(10)
C1_2 C31_2 C36_2 C39_2 -6.2(16)
C34_2 C35_2 C36_2 C31_2 2.2(17)
C34_2 C35_2 C36_2 C39_2 -173.2(10)
C32_2 C33_2 O37_2 C37_2 -0.6(18)
C34_2 C33_2 O37_2 C37_2 178.2(11)
C35_2 C34_2 O38_2 C38_2 -5.5(17)
C33_2 C34_2 O38_2 C38_2 171.7(11)
C31_2 C36_2 C39_2 O39_2 -48.3(16)
C35_2 C36_2 C39_2 O39_2 126.8(12)
C31_2 C36_2 C39_2 C40_2 134.5(12)
C35_2 C36_2 C39_2 C40_2 -50.4(14)
O39_2 C39_2 C40_2 C41_2 15.0(18)
C36_2 C39_2 C40_2 C41_2 -167.8(11)
C39_2 C40_2 C41_2 C42B_2 175(4)
C39_2 C40_2 C41_2 C42_2 173(3)
C40_2 C41_2 C42_2 C43_2 -162(3)
C41_2 C42_2 C43_2 C44_2 -64(6)
C42_2 C43_2 C44_2 C45_2 -160(7)
C40_2 C41_2 C42B_2 C43B_2 161(3)
C41_2 C42B_2 C43B_2 C44B_2 70(6)
C42B_2 C43B_2 C44B_2 C45B_2 157(5)
